data_4504350
loop_
_publ_author_name
'Mori, Yutaka'
'Chiba, Tsuyoshi'
'Odani, Toru'
'Matsumoto, Akikazu'

_publ_section_title
;
 Molecular Arrangement and Photoreaction of Sorbamides and Hexadienyl
 Carbamates with Various N-Substituents in the Solid State
;
_journal_issue 7
_journal_name_full 'Crystal Growth &amp; Design'
_journal_page_first 1356
_journal_paper_doi 10.1021/cg070366o
_journal_volume 7
_journal_year 2007
_chemical_formula_moiety 'C20 H29 N O '
_chemical_formula_sum 'C20 H29 N O'
_chemical_formula_weight 299.44
_chemical_name_systematic
; 
 ? 
;
_space_group_IT_number 14
_symmetry_cell_setting monoclinic
_symmetry_space_group_name_Hall '-P 2yab'
_symmetry_space_group_name_H-M 'P 1 21/a 1'
_atom_sites_solution_hydrogens geom
_atom_sites_solution_primary direct
_atom_sites_solution_secondary difmap
_audit_creation_method SHELXL-97
_cell_angle_alpha 90.00
_cell_angle_beta 95.256(6)
_cell_angle_gamma 90.00
_cell_formula_units_Z 4
_cell_length_a 17.898(3)
_cell_length_b 5.0508(6)
_cell_length_c 20.856(3)
_cell_measurement_reflns_used 7023
_cell_measurement_temperature 296(2)
_cell_measurement_theta_max 27.5
_cell_measurement_theta_min 2.3
_cell_volume 1877.4(5)
_computing_cell_refinement PROCESS-AUTO
_computing_data_collection PROCESS-AUTO
_computing_data_reduction CrystalStructure
_computing_publication_material 'CrystalStructure 3.7.0'
_computing_structure_refinement 'SHELXL-97 (Sheldrick, 1997)'
_computing_structure_solution 'SHELXS-97 (Sheldrick, 1990)'
_diffrn_ambient_temperature 296(2)
_diffrn_detector_area_resol_mean 10.00
_diffrn_measured_fraction_theta_full 0.876
_diffrn_measured_fraction_theta_max 0.876
_diffrn_measurement_device_type 'Rigaku RAXIS-RAPID'
_diffrn_measurement_method \w
_diffrn_radiation_monochromator graphite
_diffrn_radiation_source 'fine-focus sealed tube'
_diffrn_radiation_type MoK\a
_diffrn_radiation_wavelength 0.71069
_diffrn_reflns_av_R_equivalents 0.1023
_diffrn_reflns_av_sigmaI/netI 0.1343
_diffrn_reflns_limit_h_max 23
_diffrn_reflns_limit_h_min -22
_diffrn_reflns_limit_k_max 6
_diffrn_reflns_limit_k_min -6
_diffrn_reflns_limit_l_max 26
_diffrn_reflns_limit_l_min -27
_diffrn_reflns_number 6303
_diffrn_reflns_theta_full 27.48
_diffrn_reflns_theta_max 27.48
_diffrn_reflns_theta_min 1.96
_exptl_absorpt_coefficient_mu 0.064
_exptl_absorpt_correction_T_max 0.9968
_exptl_absorpt_correction_T_min 0.9626
_exptl_absorpt_correction_type none
_exptl_crystal_colour colorless
_exptl_crystal_density_diffrn 1.059
_exptl_crystal_density_method 'not measured'
_exptl_crystal_description needle
_exptl_crystal_F_000 656
_exptl_crystal_size_max 0.60
_exptl_crystal_size_mid 0.10
_exptl_crystal_size_min 0.05
_refine_diff_density_max 0.176
_refine_diff_density_min -0.194
_refine_diff_density_rms 0.062
_refine_ls_extinction_method none
_refine_ls_goodness_of_fit_ref 0.874
_refine_ls_hydrogen_treatment constr
_refine_ls_matrix_type full
_refine_ls_number_parameters 202
_refine_ls_number_reflns 3784
_refine_ls_number_restraints 0
_refine_ls_restrained_S_all 0.874
_refine_ls_R_factor_all 0.3099
_refine_ls_R_factor_gt 0.0888
_refine_ls_shift/su_max 0.000
_refine_ls_shift/su_mean 0.000
_refine_ls_structure_factor_coef Fsqd
_refine_ls_weighting_details 'calc w=1/[\s^2^(Fo^2^)+(0.1300P)^2^+0.0000P] where P=(Fo^2^+2Fc^2^)/3'
_refine_ls_weighting_scheme calc
_refine_ls_wR_factor_gt 0.2162
_refine_ls_wR_factor_ref 0.3226
_reflns_number_gt 863
_reflns_number_total 3784
_reflns_threshold_expression >2sigma(I)
_cod_data_source_file cg070366osi20070416_123033.cif
_cod_data_source_block 3
_cod_original_cell_volume 1877.5(5)
_cod_database_code 4504350

loop_
_symmetry_equiv_pos_as_xyz
'x, y, z'
'-x+1/2, y+1/2, -z'
'-x, -y, -z'
'x-1/2, -y-1/2, z'

loop_
_atom_site_label
_atom_site_type_symbol
_atom_site_fract_x
_atom_site_fract_y
_atom_site_fract_z
_atom_site_U_iso_or_equiv
_atom_site_adp_type
_atom_site_occupancy
_atom_site_symmetry_multiplicity
_atom_site_calc_flag
_atom_site_refinement_flags
O1 O 0.4292(2) 0.6279(7) 0.14890(18) 0.1145(15) Uani 1 1 d .
N1 N 0.4681(3) 1.0511(8) 0.1634(2) 0.1002(15) Uani 1 1 d .
H1 H 0.4541 1.2133 0.1583 0.120 Uiso 1 1 calc R
C1 C 0.0853(3) 0.8518(13) 0.0227(3) 0.142(2) Uani 1 1 d .
H1A H 0.0491 0.8108 0.0524 0.213 Uiso 1 1 calc R
H1B H 0.0722 0.7618 -0.0173 0.213 Uiso 1 1 calc R
H1C H 0.0859 1.0394 0.0153 0.213 Uiso 1 1 calc R
C2 C 0.1612(4) 0.7637(13) 0.0501(3) 0.122(2) Uani 1 1 d .
H2 H 0.1684 0.5825 0.0557 0.147 Uiso 1 1 calc R
C3 C 0.2183(3) 0.9158(11) 0.0669(3) 0.1074(18) Uani 1 1 d .
H3 H 0.2125 1.0967 0.0599 0.129 Uiso 1 1 calc R
C4 C 0.2888(3) 0.8253(10) 0.0953(3) 0.1000(17) Uani 1 1 d .
H4 H 0.2949 0.6433 0.1000 0.120 Uiso 1 1 calc R
C5 C 0.3456(3) 0.9727(10) 0.1154(3) 0.1015(17) Uani 1 1 d .
H5 H 0.3409 1.1555 0.1115 0.122 Uiso 1 1 calc R
C6 C 0.4162(3) 0.8636(12) 0.1437(3) 0.1009(18) Uani 1 1 d .
C7 C 0.5422(4) 1.0102(11) 0.1913(3) 0.0971(17) Uani 1 1 d .
C8 C 0.5608(4) 0.8069(12) 0.2325(3) 0.123(2) Uani 1 1 d .
H8 H 0.5245 0.6870 0.2431 0.148 Uiso 1 1 calc R
C9 C 0.6342(5) 0.7805(14) 0.2584(3) 0.142(3) Uani 1 1 d .
H9 H 0.6454 0.6409 0.2867 0.170 Uiso 1 1 calc R
C10 C 0.6906(4) 0.9414(15) 0.2457(4) 0.122(2) Uani 1 1 d .
C11 C 0.6705(4) 1.1446(14) 0.2049(4) 0.134(2) Uani 1 1 d .
H11 H 0.7071 1.2644 0.1949 0.161 Uiso 1 1 calc R
C12 C 0.5984(4) 1.1802(11) 0.1779(3) 0.117(2) Uani 1 1 d .
H12 H 0.5876 1.3216 0.1500 0.140 Uiso 1 1 calc R
C13 C 0.7693(4) 0.8924(14) 0.2731(4) 0.170(3) Uani 1 1 d .
H13A H 0.7685 0.7470 0.3034 0.204 Uiso 1 1 calc R
H13B H 0.7977 0.8333 0.2383 0.204 Uiso 1 1 calc R
C14 C 0.8074(4) 1.0950(14) 0.3034(4) 0.160(3) Uani 1 1 d .
H14A H 0.7783 1.1584 0.3373 0.192 Uiso 1 1 calc R
H14B H 0.8101 1.2382 0.2727 0.192 Uiso 1 1 calc R
C15 C 0.8851(4) 1.0387(16) 0.3324(4) 0.174(3) Uani 1 1 d .
H15A H 0.8805 0.9064 0.3655 0.209 Uiso 1 1 calc R
H15B H 0.9111 0.9541 0.2991 0.209 Uiso 1 1 calc R
C16 C 0.9319(5) 1.2269(18) 0.3589(5) 0.201(4) Uani 1 1 d .
H16A H 0.9055 1.3137 0.3917 0.241 Uiso 1 1 calc R
H16B H 0.9371 1.3576 0.3256 0.241 Uiso 1 1 calc R
C17 C 1.0100(5) 1.1708(18) 0.3893(5) 0.191(4) Uani 1 1 d .
H17A H 1.0040 1.0316 0.4204 0.230 Uiso 1 1 calc R
H17B H 1.0360 1.0903 0.3554 0.230 Uiso 1 1 calc R
C18 C 1.0595(7) 1.339(2) 0.4189(6) 0.249(5) Uani 1 1 d .
H18A H 1.0343 1.4203 0.4531 0.299 Uiso 1 1 calc R
H18B H 1.0667 1.4778 0.3880 0.299 Uiso 1 1 calc R
C19 C 1.1326(6) 1.269(3) 0.4467(7) 0.283(7) Uani 1 1 d .
H19A H 1.1261 1.1251 0.4766 0.340 Uiso 1 1 calc R
H19B H 1.1592 1.1955 0.4123 0.340 Uiso 1 1 calc R
C20 C 1.1757(7) 1.432(3) 0.4758(7) 0.388(10) Uani 1 1 d .
H20A H 1.1807 1.5843 0.4490 0.581 Uiso 1 1 calc R
H20B H 1.2240 1.3522 0.4858 0.581 Uiso 1 1 calc R
H20C H 1.1555 1.4850 0.5149 0.581 Uiso 1 1 calc R

loop_
_atom_site_aniso_label
_atom_site_aniso_U_11
_atom_site_aniso_U_22
_atom_site_aniso_U_33
_atom_site_aniso_U_23
_atom_site_aniso_U_13
_atom_site_aniso_U_12
O1 0.110(3) 0.061(2) 0.168(4) 0.001(2) -0.013(2) 0.0107(19)
N1 0.101(4) 0.065(3) 0.132(4) -0.002(3) -0.003(3) 0.014(3)
C1 0.090(5) 0.169(6) 0.165(6) -0.012(5) -0.001(4) 0.023(4)
C2 0.095(5) 0.110(5) 0.158(6) 0.002(4) -0.003(4) 0.017(4)
C3 0.086(5) 0.092(4) 0.144(5) -0.002(4) 0.005(4) 0.010(4)
C4 0.078(4) 0.081(3) 0.138(5) 0.004(3) -0.003(4) 0.007(3)
C5 0.073(4) 0.070(3) 0.158(5) 0.007(3) -0.004(3) 0.015(3)
C6 0.100(5) 0.071(4) 0.131(5) -0.009(3) 0.008(4) -0.004(4)
C7 0.104(5) 0.064(3) 0.121(5) 0.003(3) -0.002(4) 0.013(3)
C8 0.112(6) 0.102(5) 0.151(6) 0.004(4) -0.013(4) -0.006(4)
C9 0.143(7) 0.108(5) 0.163(7) 0.007(5) -0.043(6) 0.022(5)
C10 0.094(6) 0.105(5) 0.162(6) -0.022(5) -0.010(5) 0.015(4)
C11 0.094(6) 0.122(5) 0.183(7) 0.010(5) -0.002(5) -0.003(4)
C12 0.109(6) 0.092(4) 0.148(6) 0.020(4) 0.000(5) -0.007(4)
C13 0.118(6) 0.155(7) 0.225(8) -0.056(6) -0.051(5) 0.028(5)
C14 0.118(6) 0.147(6) 0.206(8) -0.010(6) -0.033(5) 0.021(5)
C15 0.118(6) 0.169(7) 0.226(8) -0.036(6) -0.032(6) 0.017(6)
C16 0.159(9) 0.179(8) 0.257(11) -0.002(7) -0.020(8) 0.001(7)
C17 0.151(9) 0.189(9) 0.225(10) -0.014(7) -0.030(7) 0.003(7)
C18 0.249(15) 0.228(11) 0.259(12) -0.039(9) -0.045(11) -0.037(10)
C19 0.153(11) 0.335(16) 0.333(16) -0.006(12) -0.129(10) -0.045(10)
C20 0.235(17) 0.45(2) 0.46(2) -0.06(2) -0.084(15) 0.019(17)

loop_
_atom_type_symbol
_atom_type_description
_atom_type_scat_dispersion_real
_atom_type_scat_dispersion_imag
_atom_type_scat_source
C C 0.0033 0.0016 'International Tables Vol C Tables 4.2.6.8 and 6.1.1.4'
H H 0.0000 0.0000 'International Tables Vol C Tables 4.2.6.8 and 6.1.1.4'
O O 0.0106 0.0060 'International Tables Vol C Tables 4.2.6.8 and 6.1.1.4'
N N 0.0061 0.0033 'International Tables Vol C Tables 4.2.6.8 and 6.1.1.4'

loop_
_geom_angle_atom_site_label_1
_geom_angle_atom_site_label_2
_geom_angle_atom_site_label_3
_geom_angle
C6 N1 C7 127.6(4)
C6 N1 H1 116.2
C7 N1 H1 116.2
C2 C1 H1A 109.5
C2 C1 H1B 109.5
H1A C1 H1B 109.5
C2 C1 H1C 109.5
H1A C1 H1C 109.5
H1B C1 H1C 109.5
C3 C2 C1 126.3(6)
C3 C2 H2 116.8
C1 C2 H2 116.8
C2 C3 C4 124.7(6)
C2 C3 H3 117.6
C4 C3 H3 117.6
C5 C4 C3 126.2(5)
C5 C4 H4 116.9
C3 C4 H4 116.9
C4 C5 C6 122.7(5)
C4 C5 H5 118.7
C6 C5 H5 118.7
O1 C6 N1 122.3(5)
O1 C6 C5 124.0(5)
N1 C6 C5 113.7(5)
C8 C7 C12 117.3(6)
C8 C7 N1 122.5(6)
C12 C7 N1 120.2(5)
C7 C8 C9 119.3(6)
C7 C8 H8 120.3
C9 C8 H8 120.3
C10 C9 C8 124.8(7)
C10 C9 H9 117.6
C8 C9 H9 117.6
C9 C10 C11 114.9(6)
C9 C10 C13 121.6(8)
C11 C10 C13 123.5(7)
C10 C11 C12 122.8(6)
C10 C11 H11 118.6
C12 C11 H11 118.6
C11 C12 C7 121.0(6)
C11 C12 H12 119.5
C7 C12 H12 119.5
C14 C13 C10 118.1(6)
C14 C13 H13A 107.8
C10 C13 H13A 107.8
C14 C13 H13B 107.8
C10 C13 H13B 107.8
H13A C13 H13B 107.1
C13 C14 C15 117.1(6)
C13 C14 H14A 108.0
C15 C14 H14A 108.0
C13 C14 H14B 108.0
C15 C14 H14B 108.0
H14A C14 H14B 107.3
C16 C15 C14 123.5(8)
C16 C15 H15A 106.5
C14 C15 H15A 106.5
C16 C15 H15B 106.5
C14 C15 H15B 106.5
H15A C15 H15B 106.5
C15 C16 C17 123.7(8)
C15 C16 H16A 106.4
C17 C16 H16A 106.4
C15 C16 H16B 106.4
C17 C16 H16B 106.4
H16A C16 H16B 106.5
C18 C17 C16 128.6(9)
C18 C17 H17A 105.1
C16 C17 H17A 105.1
C18 C17 H17B 105.1
C16 C17 H17B 105.1
H17A C17 H17B 105.9
C17 C18 C19 125.1(11)
C17 C18 H18A 106.0
C19 C18 H18A 106.0
C17 C18 H18B 106.0
C19 C18 H18B 106.0
H18A C18 H18B 106.3
C20 C19 C18 122.5(14)
C20 C19 H19A 106.7
C18 C19 H19A 106.7
C20 C19 H19B 106.7
C18 C19 H19B 106.7
H19A C19 H19B 106.6
C19 C20 H20A 109.5
C19 C20 H20B 109.5
H20A C20 H20B 109.5
C19 C20 H20C 109.5
H20A C20 H20C 109.5
H20B C20 H20C 109.5

loop_
_geom_bond_atom_site_label_1
_geom_bond_atom_site_label_2
_geom_bond_distance
O1 C6 1.216(5)
N1 C6 1.363(6)
N1 C7 1.413(6)
N1 H1 0.8600
C1 C2 1.492(7)
C1 H1A 0.9600
C1 H1B 0.9600
C1 H1C 0.9600
C2 C3 1.300(7)
C2 H2 0.9300
C3 C4 1.421(7)
C3 H3 0.9300
C4 C5 1.297(6)
C4 H4 0.9300
C5 C6 1.454(7)
C5 H5 0.9300
C7 C8 1.361(7)
C7 C12 1.372(7)
C8 C9 1.380(8)
C8 H8 0.9300
C9 C10 1.340(8)
C9 H9 0.9300
C10 C11 1.360(8)
C10 C13 1.492(8)
C11 C12 1.371(7)
C11 H11 0.9300
C12 H12 0.9300
C13 C14 1.353(8)
C13 H13A 0.9700
C13 H13B 0.9700
C14 C15 1.492(8)
C14 H14A 0.9700
C14 H14B 0.9700
C15 C16 1.351(9)
C15 H15A 0.9700
C15 H15B 0.9700
C16 C17 1.508(10)
C16 H16A 0.9700
C16 H16B 0.9700
C17 C18 1.336(10)
C17 H17A 0.9700
C17 H17B 0.9700
C18 C19 1.427(13)
C18 H18A 0.9700
C18 H18B 0.9700
C19 C20 1.248(13)
C19 H19A 0.9700
C19 H19B 0.9700
C20 H20A 0.9600
C20 H20B 0.9600
C20 H20C 0.9600

loop_
_geom_torsion_atom_site_label_1
_geom_torsion_atom_site_label_2
_geom_torsion_atom_site_label_3
_geom_torsion_atom_site_label_4
_geom_torsion
C1 C2 C3 C4 177.3(5)
C2 C3 C4 C5 -176.5(7)
C3 C4 C5 C6 -179.7(5)
C7 N1 C6 O1 0.6(9)
C7 N1 C6 C5 -178.5(5)
C4 C5 C6 O1 2.7(10)
C4 C5 C6 N1 -178.2(6)
C6 N1 C7 C8 -36.2(8)
C6 N1 C7 C12 144.7(6)
C12 C7 C8 C9 -0.2(9)
N1 C7 C8 C9 -179.4(5)
C7 C8 C9 C10 -0.6(11)
C8 C9 C10 C11 1.2(11)
C8 C9 C10 C13 -177.0(6)
C9 C10 C11 C12 -1.1(10)
C13 C10 C11 C12 177.0(6)
C10 C11 C12 C7 0.4(10)
C8 C7 C12 C11 0.3(9)
N1 C7 C12 C11 179.4(5)
C9 C10 C13 C14 -129.2(9)
C11 C10 C13 C14 52.8(11)
C10 C13 C14 C15 177.9(7)
C13 C14 C15 C16 173.9(10)
C14 C15 C16 C17 179.0(8)
C15 C16 C17 C18 -177.1(12)
C16 C17 C18 C19 179.7(12)
C17 C18 C19 C20 -177.5(17)

loop_
_cod_related_entry_id
_cod_related_entry_database
_cod_related_entry_code
1 ChemSpider 30661450
